data_7126446
loop_
_publ_author_name
'Wang, Jian-Xin'
'Yu, Yi-Shuai'
'Niu, Li-Ya'
'Zou, Bo'
'Wang, Kai'
'Yang, Qing-Zheng'

_publ_section_title
;
 A difluoroboron \b-diketonate based thermometer with
 temperature-dependent emission wavelength.
;
_journal_issue 46
_journal_name_full 'Chemical communications (Cambridge, England)'
_journal_page_first 6269
_journal_page_last 6272
_journal_paper_doi 10.1039/d0cc01505a
_journal_volume 56
_journal_year 2020
_chemical_formula_moiety 'C20 H21 B F2 O3'
_chemical_formula_sum 'C20 H21 B F2 O3'
_chemical_formula_weight 358.18
_space_group_crystal_system orthorhombic
_space_group_IT_number 61
_space_group_name_Hall '-P 2ac 2ab'
_space_group_name_H-M_alt 'P b c a'
_atom_sites_solution_hydrogens geom
_atom_sites_solution_primary direct
_audit_creation_date 2019-10-18
_audit_creation_method
;
Olex2 1.2
(compiled 2018.05.29 svn.r3508 for OlexSys, GUI svn.r5506)
;
_audit_update_record
;
2020-01-13 deposited with the CCDC.	2020-04-22 downloaded from the CCDC.
;
_cell_angle_alpha 90
_cell_angle_beta 90
_cell_angle_gamma 90
_cell_formula_units_Z 8
_cell_length_a 7.2099(10)
_cell_length_b 10.1738(9)
_cell_length_c 49.415(6)
_cell_measurement_reflns_used 3802
_cell_measurement_temperature 300.00(17)
_cell_measurement_theta_max 28.3110
_cell_measurement_theta_min 2.9160
_cell_volume 3624.7(7)
_computing_cell_refinement 'CrysAlisPro 1.171.39.29a (Rigaku OD, 2015)'
_computing_data_collection 'CrysAlisPro 1.171.39.29a (Rigaku OD, 2015)'
_computing_data_reduction 'CrysAlisPro 1.171.39.29a (Rigaku OD, 2015)'
_computing_molecular_graphics 'Olex2 (Dolomanov et al., 2009)'
_computing_publication_material 'Olex2 (Dolomanov et al., 2009)'
_computing_structure_refinement 'ShelXL (Sheldrick, 2015)'
_computing_structure_solution 'ShelXS (Sheldrick, 2008)'
_diffrn_ambient_environment air
_diffrn_ambient_temperature 300.00(17)
_diffrn_detector 'CCD plate'
_diffrn_detector_type HyPix
_diffrn_measured_fraction_theta_full 0.997
_diffrn_measured_fraction_theta_max 0.883
_diffrn_measurement_details
;
List of Runs (angles in degrees, time in seconds):

  # Type    Start    End  Width  t~exp~   \w     \q     \k     \f   Frames
#--------------------------------------------------------------------------
  1  \w    -18.00  71.00   0.25    0.60    --   17.58  77.00  90.00  356
  2  \w    -17.00  31.00   0.25    0.60    --   17.58  77.00-120.00  192
  3  \w     60.00  96.00   0.25    0.60    --   17.58  77.00-120.00  144
  4  \w    -56.00  56.00   0.25    0.60    --  -18.36  77.00 150.00  448
;
_diffrn_measurement_device 'four-circle diffractometer'
_diffrn_measurement_device_type 'XtaLAB Synergy R, DW system, HyPix'
_diffrn_measurement_method '\w scans'
_diffrn_orient_matrix_type 'CrysAlisPro convention (1999,Acta A55,543-557)'
_diffrn_orient_matrix_UB_11 -0.0750308000
_diffrn_orient_matrix_UB_12 -0.0011965000
_diffrn_orient_matrix_UB_13 -0.0092673000
_diffrn_orient_matrix_UB_21 0.0624956000
_diffrn_orient_matrix_UB_22 -0.0131340000
_diffrn_orient_matrix_UB_23 -0.0107647000
_diffrn_orient_matrix_UB_31 -0.0107777000
_diffrn_orient_matrix_UB_32 -0.0684603000
_diffrn_orient_matrix_UB_33 0.0022017000
_diffrn_radiation_monochromator mirror
_diffrn_radiation_probe x-ray
_diffrn_radiation_type MoK\a
_diffrn_radiation_wavelength 0.71073
_diffrn_reflns_av_R_equivalents 0.0856
_diffrn_reflns_av_unetI/netI 0.0687
_diffrn_reflns_Laue_measured_fraction_full 0.997
_diffrn_reflns_Laue_measured_fraction_max 0.883
_diffrn_reflns_limit_h_max 10
_diffrn_reflns_limit_h_min -8
_diffrn_reflns_limit_k_max 14
_diffrn_reflns_limit_k_min -14
_diffrn_reflns_limit_l_max 67
_diffrn_reflns_limit_l_min -69
_diffrn_reflns_number 21132
_diffrn_reflns_point_group_measured_fraction_full 0.997
_diffrn_reflns_point_group_measured_fraction_max 0.883
_diffrn_reflns_theta_full 25.242
_diffrn_reflns_theta_max 30.565
_diffrn_reflns_theta_min 2.473
_diffrn_source 'fine-focus sealed X-ray tube'
_diffrn_source_type 'Enhance (Mo) X-ray Source'
_exptl_absorpt_coefficient_mu 0.099
_exptl_absorpt_correction_T_max 1.00000
_exptl_absorpt_correction_T_min 0.02848
_exptl_absorpt_correction_type multi-scan
_exptl_absorpt_process_details
;
CrysAlisPro 1.171.39.29a (Rigaku Oxford Diffraction, 2015)
Empirical absorption correction using spherical harmonics,
 implemented in SCALE3 ABSPACK scaling algorithm.
;
_exptl_crystal_colour yellow
_exptl_crystal_density_diffrn 1.313
_exptl_crystal_description block
_exptl_crystal_F_000 1504
_exptl_crystal_size_max 0.55
_exptl_crystal_size_mid 0.21
_exptl_crystal_size_min 0.12
_refine_diff_density_max 0.338
_refine_diff_density_min -0.365
_refine_diff_density_rms 0.069
_refine_ls_extinction_method none
_refine_ls_goodness_of_fit_ref 1.046
_refine_ls_hydrogen_treatment constr
_refine_ls_matrix_type full
_refine_ls_number_parameters 239
_refine_ls_number_reflns 4923
_refine_ls_number_restraints 0
_refine_ls_restrained_S_all 1.046
_refine_ls_R_factor_all 0.1356
_refine_ls_R_factor_gt 0.0887
_refine_ls_shift/su_max 0.001
_refine_ls_shift/su_mean 0.000
_refine_ls_structure_factor_coef Fsqd
_refine_ls_weighting_details 'w=1/[\s^2^(Fo^2^)+(0.1332P)^2^+1.5942P] where P=(Fo^2^+2Fc^2^)/3'
_refine_ls_weighting_scheme calc
_refine_ls_wR_factor_gt 0.2518
_refine_ls_wR_factor_ref 0.2803
_reflns_Friedel_coverage 0.000
_reflns_number_gt 2801
_reflns_number_total 4923
_reflns_threshold_expression 'I > 2\s(I)'
_cod_data_source_file d0cc01505a2.cif
_cod_data_source_block 300k_CCDC2
_cod_depositor_comments 'Adding full bibliography for 7126433--7126447.cif.'
_cod_database_code 7126446
_shelx_shelxl_version_number 2018/3
_shelx_space_group_comment
;
The symmetry employed for this shelxl refinement is uniquely defined
by the following loop, which should always be used as a source of
symmetry information in preference to the above space-group names.
They are only intended as comments.
;
_shelx_estimated_absorpt_t_max 0.988
_shelx_estimated_absorpt_t_min 0.947
_reflns_odcompleteness_completeness 99.77
_reflns_odcompleteness_iscentric 1
_reflns_odcompleteness_theta 27.42
_olex2_refinement_description
;
1. Fixed Uiso
 At 1.2 times of:
  All C(H) groups
 At 1.5 times of:
  All C(H,H,H) groups
2.a Aromatic/amide H refined with riding coordinates:
 C3(H3), C4(H4), C5(H5), C7(H7), C9(H9), C12(H12), C13(H13), C15(H15), C16(H16)
2.b Idealised Me refined as rotating group:
 C1(H1A,H1B,H1C), C18(H18A,H18B,H18C), C19(H19A,H19B,H19C), C20(H20A,H20B,H20C)
;
_olex2_submission_special_instructions 'No special instructions were received'
_oxdiff_exptl_absorpt_empirical_details
;
Empirical correction (ABSPACK) includes:
- Absorption correction using spherical harmonics
- Frame scaling
;
_oxdiff_exptl_absorpt_empirical_full_max 21.696
_oxdiff_exptl_absorpt_empirical_full_min 0.434

loop_
_space_group_symop_operation_xyz
'x, y, z'
'-x+1/2, -y, z+1/2'
'-x, y+1/2, -z+1/2'
'x+1/2, -y+1/2, -z'
'-x, -y, -z'
'x-1/2, y, -z-1/2'
'x, -y-1/2, z-1/2'
'-x-1/2, y-1/2, z'

loop_
_atom_site_label
_atom_site_type_symbol
_atom_site_fract_x
_atom_site_fract_y
_atom_site_fract_z
_atom_site_U_iso_or_equiv
_atom_site_adp_type
_atom_site_occupancy
_atom_site_site_symmetry_order
_atom_site_calc_flag
_atom_site_refinement_flags_posn
_atom_site_refinement_flags_adp
_atom_site_refinement_flags_occupancy
_atom_site_disorder_assembly
_atom_site_disorder_group
F1 F 0.2030(3) 0.63453(19) 0.59141(4) 0.0716(6) Uani 1 1 d . . . . .
F2 F 0.2220(3) 0.7851(2) 0.62408(4) 0.0732(6) Uani 1 1 d . . . . .
O1 O 0.4346(2) 0.7915(2) 0.58892(4) 0.0567(6) Uani 1 1 d . . . . .
O2 O 0.4382(2) 0.6176(2) 0.62318(4) 0.0541(5) Uani 1 1 d . . . . .
O3 O 0.5923(3) 1.1405(2) 0.52048(5) 0.0695(7) Uani 1 1 d . . . . .
C1 C 0.3945(5) 1.1443(4) 0.52210(7) 0.0717(10) Uani 1 1 d . . . . .
H1A H 0.347084 1.203800 0.508706 0.107 Uiso 1 1 calc GR . . . .
H1B H 0.357879 1.173605 0.539776 0.107 Uiso 1 1 calc GR . . . .
H1C H 0.345511 1.057892 0.518904 0.107 Uiso 1 1 calc GR . . . .
C2 C 0.6841(4) 1.0554(3) 0.53723(5) 0.0505(7) Uani 1 1 d . . . . .
C3 C 0.8756(4) 1.0604(3) 0.53579(7) 0.0631(8) Uani 1 1 d . . . . .
H3 H 0.932964 1.118326 0.523889 0.076 Uiso 1 1 calc R . . . .
C4 C 0.9815(4) 0.9794(4) 0.55202(7) 0.0674(9) Uani 1 1 d . . . . .
H4 H 1.110157 0.983984 0.551167 0.081 Uiso 1 1 calc R . . . .
C5 C 0.8980(4) 0.8917(3) 0.56949(6) 0.0569(8) Uani 1 1 d . . . . .
H5 H 0.970196 0.837213 0.580327 0.068 Uiso 1 1 calc R . . . .
C6 C 0.7068(3) 0.8850(2) 0.57084(5) 0.0411(6) Uani 1 1 d . . . . .
C7 C 0.5982(4) 0.9684(3) 0.55470(5) 0.0451(6) Uani 1 1 d . . . . .
H7 H 0.469532 0.965248 0.555740 0.054 Uiso 1 1 calc R . . . .
C8 C 0.6148(3) 0.7922(2) 0.58947(5) 0.0400(6) Uani 1 1 d . . . . .
C9 C 0.7112(3) 0.7094(3) 0.60630(5) 0.0451(6) Uani 1 1 d . . . . .
H9 H 0.840108 0.711788 0.606455 0.054 Uiso 1 1 calc R . . . .
C10 C 0.6183(3) 0.6226(2) 0.62301(5) 0.0388(5) Uani 1 1 d . . . . .
C11 C 0.7129(3) 0.5330(2) 0.64187(5) 0.0402(6) Uani 1 1 d . . . . .
C12 C 0.6108(4) 0.4405(3) 0.65625(5) 0.0458(6) Uani 1 1 d . . . . .
H12 H 0.484579 0.430739 0.652924 0.055 Uiso 1 1 calc R . . . .
C13 C 0.6973(4) 0.3624(3) 0.67560(5) 0.0484(6) Uani 1 1 d . . . . .
H13 H 0.627552 0.300184 0.684905 0.058 Uiso 1 1 calc R . . . .
C14 C 0.8850(4) 0.3747(2) 0.68144(5) 0.0444(6) Uani 1 1 d . . . . .
C15 C 0.9852(4) 0.4657(3) 0.66624(6) 0.0560(8) Uani 1 1 d . . . . .
H15 H 1.111839 0.474475 0.669292 0.067 Uiso 1 1 calc R . . . .
C16 C 0.9022(4) 0.5432(3) 0.64682(6) 0.0524(7) Uani 1 1 d . . . . .
H16 H 0.973225 0.602619 0.636973 0.063 Uiso 1 1 calc R . . . .
C17 C 0.9801(4) 0.3011(3) 0.70466(6) 0.0541(7) Uani 1 1 d . . . . .
C18 C 0.8573(5) 0.1904(3) 0.71592(7) 0.0734(10) Uani 1 1 d . . . . .
H18A H 0.746784 0.227516 0.723594 0.110 Uiso 1 1 calc GR . . . .
H18B H 0.924038 0.143247 0.729642 0.110 Uiso 1 1 calc GR . . . .
H18C H 0.824434 0.131336 0.701549 0.110 Uiso 1 1 calc GR . . . .
C19 C 1.0110(6) 0.3998(4) 0.72756(8) 0.0848(12) Uani 1 1 d . . . . .
H19A H 1.100618 0.464078 0.721988 0.127 Uiso 1 1 calc GR . . . .
H19B H 1.055678 0.354479 0.743303 0.127 Uiso 1 1 calc GR . . . .
H19C H 0.895957 0.442725 0.731758 0.127 Uiso 1 1 calc GR . . . .
C20 C 1.1630(5) 0.2405(5) 0.69530(9) 0.1009(16) Uani 1 1 d . . . . .
H20A H 1.141362 0.186667 0.679659 0.151 Uiso 1 1 calc GR . . . .
H20B H 1.213766 0.187470 0.709573 0.151 Uiso 1 1 calc GR . . . .
H20C H 1.248943 0.309155 0.690799 0.151 Uiso 1 1 calc GR . . . .
B1 B 0.3210(4) 0.7081(3) 0.60702(7) 0.0490(8) Uani 1 1 d . . . . .

loop_
_atom_site_aniso_label
_atom_site_aniso_U_11
_atom_site_aniso_U_22
_atom_site_aniso_U_33
_atom_site_aniso_U_23
_atom_site_aniso_U_13
_atom_site_aniso_U_12
F1 0.0586(11) 0.0750(12) 0.0810(12) 0.0186(10) -0.0194(9) -0.0156(9)
F2 0.0677(13) 0.0687(12) 0.0832(12) 0.0142(10) 0.0206(10) 0.0198(10)
O1 0.0295(10) 0.0642(12) 0.0763(14) 0.0289(10) 0.0012(8) 0.0034(9)
O2 0.0293(10) 0.0600(12) 0.0732(13) 0.0253(10) -0.0006(8) -0.0001(8)
O3 0.0561(13) 0.0758(15) 0.0765(14) 0.0361(12) 0.0040(11) 0.0017(12)
C1 0.060(2) 0.080(2) 0.075(2) 0.0317(18) -0.0054(16) 0.0076(18)
C2 0.0486(16) 0.0511(15) 0.0518(15) 0.0143(12) -0.0001(12) 0.0003(13)
C3 0.0502(18) 0.0659(19) 0.0733(19) 0.0240(16) 0.0108(14) -0.0076(15)
C4 0.0366(15) 0.074(2) 0.091(2) 0.0247(18) 0.0063(14) -0.0057(14)
C5 0.0369(15) 0.0587(17) 0.0751(19) 0.0203(15) 0.0004(13) 0.0003(13)
C6 0.0364(13) 0.0401(12) 0.0469(13) 0.0045(10) 0.0008(10) -0.0009(10)
C7 0.0376(13) 0.0479(13) 0.0498(14) 0.0101(11) 0.0006(10) -0.0002(11)
C8 0.0323(12) 0.0430(12) 0.0447(13) 0.0040(10) -0.0003(10) 0.0009(10)
C9 0.0290(12) 0.0496(14) 0.0566(15) 0.0131(12) -0.0017(10) -0.0011(11)
C10 0.0320(12) 0.0379(12) 0.0466(13) 0.0022(10) -0.0029(10) 0.0022(10)
C11 0.0361(13) 0.0384(11) 0.0462(13) 0.0038(10) -0.0016(10) 0.0025(10)
C12 0.0340(13) 0.0440(13) 0.0593(15) 0.0061(12) -0.0046(11) -0.0041(11)
C13 0.0444(15) 0.0444(13) 0.0565(15) 0.0108(12) 0.0007(12) -0.0048(12)
C14 0.0440(14) 0.0381(12) 0.0510(14) 0.0036(11) -0.0029(11) 0.0036(11)
C15 0.0346(14) 0.0634(18) 0.0700(18) 0.0195(15) -0.0069(12) 0.0015(13)
C16 0.0325(13) 0.0573(16) 0.0674(17) 0.0230(14) -0.0008(12) -0.0025(12)
C17 0.0548(17) 0.0518(16) 0.0558(16) 0.0085(13) -0.0081(13) 0.0084(13)
C18 0.095(3) 0.0558(18) 0.070(2) 0.0197(16) -0.0113(18) 0.0027(18)
C19 0.104(3) 0.076(2) 0.075(2) 0.0062(19) -0.034(2) -0.004(2)
C20 0.073(3) 0.124(4) 0.106(3) 0.051(3) 0.011(2) 0.046(3)
B1 0.0286(14) 0.0547(17) 0.0638(19) 0.0166(15) -0.0009(13) 0.0020(13)

loop_
_atom_type_symbol
_atom_type_description
_atom_type_scat_dispersion_real
_atom_type_scat_dispersion_imag
_atom_type_scat_source
C C 0.0033 0.0016 'International Tables Vol C Tables 4.2.6.8 and 6.1.1.4'
H H 0.0000 0.0000 'International Tables Vol C Tables 4.2.6.8 and 6.1.1.4'
B B 0.0013 0.0007 'International Tables Vol C Tables 4.2.6.8 and 6.1.1.4'
F F 0.0171 0.0103 'International Tables Vol C Tables 4.2.6.8 and 6.1.1.4'
O O 0.0106 0.0060 'International Tables Vol C Tables 4.2.6.8 and 6.1.1.4'

loop_
_geom_angle_atom_site_label_1
_geom_angle_atom_site_label_2
_geom_angle_atom_site_label_3
_geom_angle
_geom_angle_site_symmetry_1
_geom_angle_site_symmetry_3
_geom_angle_publ_flag
C8 O1 B1 123.0(2) . . ?
C10 O2 B1 122.8(2) . . ?
C2 O3 C1 117.8(2) . . ?
O3 C1 H1A 109.5 . . ?
O3 C1 H1B 109.5 . . ?
O3 C1 H1C 109.5 . . ?
H1A C1 H1B 109.5 . . ?
H1A C1 H1C 109.5 . . ?
H1B C1 H1C 109.5 . . ?
O3 C2 C3 115.4(2) . . ?
O3 C2 C7 124.5(3) . . ?
C7 C2 C3 120.1(3) . . ?
C2 C3 H3 120.0 . . ?
C4 C3 C2 120.0(3) . . ?
C4 C3 H3 120.0 . . ?
C3 C4 H4 119.7 . . ?
C5 C4 C3 120.5(3) . . ?
C5 C4 H4 119.7 . . ?
C4 C5 H5 120.1 . . ?
C4 C5 C6 119.8(3) . . ?
C6 C5 H5 120.1 . . ?
C5 C6 C7 119.9(2) . . ?
C5 C6 C8 120.6(2) . . ?
C7 C6 C8 119.4(2) . . ?
C2 C7 C6 119.5(2) . . ?
C2 C7 H7 120.2 . . ?
C6 C7 H7 120.2 . . ?
O1 C8 C6 116.1(2) . . ?
O1 C8 C9 121.0(2) . . ?
C9 C8 C6 122.9(2) . . ?
C8 C9 H9 119.7 . . ?
C8 C9 C10 120.6(2) . . ?
C10 C9 H9 119.7 . . ?
O2 C10 C9 120.8(2) . . ?
O2 C10 C11 115.8(2) . . ?
C9 C10 C11 123.4(2) . . ?
C12 C11 C10 119.9(2) . . ?
C16 C11 C10 121.4(2) . . ?
C16 C11 C12 118.7(2) . . ?
C11 C12 H12 120.0 . . ?
C13 C12 C11 120.0(2) . . ?
C13 C12 H12 120.0 . . ?
C12 C13 H13 119.1 . . ?
C14 C13 C12 121.9(2) . . ?
C14 C13 H13 119.1 . . ?
C13 C14 C15 116.9(2) . . ?
C13 C14 C17 123.2(2) . . ?
C15 C14 C17 119.8(2) . . ?
C14 C15 H15 119.0 . . ?
C16 C15 C14 122.0(3) . . ?
C16 C15 H15 119.0 . . ?
C11 C16 H16 119.8 . . ?
C15 C16 C11 120.4(2) . . ?
C15 C16 H16 119.8 . . ?
C14 C17 C18 111.8(3) . . ?
C19 C17 C14 107.3(3) . . ?
C19 C17 C18 107.3(3) . . ?
C20 C17 C14 110.9(3) . . ?
C20 C17 C18 108.1(3) . . ?
C20 C17 C19 111.3(3) . . ?
C17 C18 H18A 109.5 . . ?
C17 C18 H18B 109.5 . . ?
C17 C18 H18C 109.5 . . ?
H18A C18 H18B 109.5 . . ?
H18A C18 H18C 109.5 . . ?
H18B C18 H18C 109.5 . . ?
C17 C19 H19A 109.5 . . ?
C17 C19 H19B 109.5 . . ?
C17 C19 H19C 109.5 . . ?
H19A C19 H19B 109.5 . . ?
H19A C19 H19C 109.5 . . ?
H19B C19 H19C 109.5 . . ?
C17 C20 H20A 109.5 . . ?
C17 C20 H20B 109.5 . . ?
C17 C20 H20C 109.5 . . ?
H20A C20 H20B 109.5 . . ?
H20A C20 H20C 109.5 . . ?
H20B C20 H20C 109.5 . . ?
F1 B1 O1 108.5(2) . . ?
F1 B1 O2 108.5(2) . . ?
F2 B1 F1 109.8(2) . . ?
F2 B1 O1 109.7(3) . . ?
F2 B1 O2 108.9(2) . . ?
O1 B1 O2 111.5(2) . . ?

loop_
_geom_bond_atom_site_label_1
_geom_bond_atom_site_label_2
_geom_bond_distance
_geom_bond_site_symmetry_2
_geom_bond_publ_flag
F1 B1 1.371(4) . ?
F2 B1 1.354(4) . ?
O1 C8 1.299(3) . ?
O1 B1 1.480(4) . ?
O2 C10 1.300(3) . ?
O2 B1 1.483(3) . ?
O3 C1 1.429(4) . ?
O3 C2 1.368(3) . ?
C1 H1A 0.9600 . ?
C1 H1B 0.9600 . ?
C1 H1C 0.9600 . ?
C2 C3 1.383(4) . ?
C2 C7 1.383(4) . ?
C3 H3 0.9300 . ?
C3 C4 1.380(4) . ?
C4 H4 0.9300 . ?
C4 C5 1.380(4) . ?
C5 H5 0.9300 . ?
C5 C6 1.382(4) . ?
C6 C7 1.403(3) . ?
C6 C8 1.476(3) . ?
C7 H7 0.9300 . ?
C8 C9 1.372(3) . ?
C9 H9 0.9300 . ?
C9 C10 1.382(3) . ?
C10 C11 1.471(3) . ?
C11 C12 1.391(3) . ?
C11 C16 1.390(4) . ?
C12 H12 0.9300 . ?
C12 C13 1.391(4) . ?
C13 H13 0.9300 . ?
C13 C14 1.389(4) . ?
C14 C15 1.394(4) . ?
C14 C17 1.533(4) . ?
C15 H15 0.9300 . ?
C15 C16 1.378(4) . ?
C16 H16 0.9300 . ?
C17 C18 1.536(5) . ?
C17 C19 1.529(5) . ?
C17 C20 1.527(5) . ?
C18 H18A 0.9600 . ?
C18 H18B 0.9600 . ?
C18 H18C 0.9600 . ?
C19 H19A 0.9600 . ?
C19 H19B 0.9600 . ?
C19 H19C 0.9600 . ?
C20 H20A 0.9600 . ?
C20 H20B 0.9600 . ?
C20 H20C 0.9600 . ?

loop_
_geom_torsion_atom_site_label_1
_geom_torsion_atom_site_label_2
_geom_torsion_atom_site_label_3
_geom_torsion_atom_site_label_4
_geom_torsion
_geom_torsion_site_symmetry_1
_geom_torsion_site_symmetry_2
_geom_torsion_site_symmetry_3
_geom_torsion_site_symmetry_4
_geom_torsion_publ_flag
O1 C8 C9 C10 0.3(4) . . . . ?
O2 C10 C11 C12 7.0(4) . . . . ?
O2 C10 C11 C16 -169.6(3) . . . . ?
O3 C2 C3 C4 179.4(3) . . . . ?
O3 C2 C7 C6 179.6(3) . . . . ?
C1 O3 C2 C3 -176.9(3) . . . . ?
C1 O3 C2 C7 3.2(5) . . . . ?
C2 C3 C4 C5 0.9(6) . . . . ?
C3 C2 C7 C6 -0.3(4) . . . . ?
C3 C4 C5 C6 -0.2(6) . . . . ?
C4 C5 C6 C7 -0.7(5) . . . . ?
C4 C5 C6 C8 -179.8(3) . . . . ?
C5 C6 C7 C2 1.0(4) . . . . ?
C5 C6 C8 O1 -178.8(3) . . . . ?
C5 C6 C8 C9 0.4(4) . . . . ?
C6 C8 C9 C10 -178.8(2) . . . . ?
C7 C2 C3 C4 -0.7(5) . . . . ?
C7 C6 C8 O1 2.2(4) . . . . ?
C7 C6 C8 C9 -178.6(2) . . . . ?
C8 O1 B1 F1 -125.5(3) . . . . ?
C8 O1 B1 F2 114.5(3) . . . . ?
C8 O1 B1 O2 -6.2(4) . . . . ?
C8 C6 C7 C2 -180.0(2) . . . . ?
C8 C9 C10 O2 -0.1(4) . . . . ?
C8 C9 C10 C11 -178.8(2) . . . . ?
C9 C10 C11 C12 -174.3(2) . . . . ?
C9 C10 C11 C16 9.2(4) . . . . ?
C10 O2 B1 F1 125.7(3) . . . . ?
C10 O2 B1 F2 -114.7(3) . . . . ?
C10 O2 B1 O1 6.4(4) . . . . ?
C10 C11 C12 C13 -175.1(2) . . . . ?
C10 C11 C16 C15 174.5(3) . . . . ?
C11 C12 C13 C14 0.8(4) . . . . ?
C12 C11 C16 C15 -2.1(4) . . . . ?
C12 C13 C14 C15 -2.4(4) . . . . ?
C12 C13 C14 C17 173.2(3) . . . . ?
C13 C14 C15 C16 1.9(5) . . . . ?
C13 C14 C17 C18 13.5(4) . . . . ?
C13 C14 C17 C19 -103.9(3) . . . . ?
C13 C14 C17 C20 134.3(4) . . . . ?
C14 C15 C16 C11 0.4(5) . . . . ?
C15 C14 C17 C18 -171.0(3) . . . . ?
C15 C14 C17 C19 71.6(4) . . . . ?
C15 C14 C17 C20 -50.2(4) . . . . ?
C16 C11 C12 C13 1.5(4) . . . . ?
C17 C14 C15 C16 -173.9(3) . . . . ?
B1 O1 C8 C6 -177.6(3) . . . . ?
B1 O1 C8 C9 3.2(4) . . . . ?
B1 O2 C10 C9 -3.6(4) . . . . ?
B1 O2 C10 C11 175.2(2) . . . . ?
